data_1554193
loop_
_publ_author_name
'Mills, Benjamin M.'
'Shao, Zhecheng'
'Flynn, Stephanie R.'
'Rannou, Patrice'
'Lindsay, David M.'
'Fey, Natalie'
'Faul, Charl F. J.'

_publ_section_title
;
 Tipping the polaron--bipolaron balance: concentration and spin effects in
 doped oligo(aniline)s observed by UV-vis-NIR and TD-DFT
;
_journal_issue 1
_journal_name_full 'Molecular Systems Design &amp; Engineering'
_journal_page_first 103
_journal_paper_doi 10.1039/C8ME00082D
_journal_volume 4
_journal_year 2019
_chemical_formula_moiety 'C30 H26 N4, 2(Cl O4), 2(C4 H8 O)'
_chemical_formula_sum 'C38 H42 Cl2 N4 O10'
_chemical_formula_weight 785.65
_chemical_name_common 'Phenyl-capped tetra(aniline)-ES bis(perchlorate) tetrahydrofuran solvate; [TANI-ES](ClO4)2.2THF'
_chemical_name_systematic
'N1,N1?-(1,4-phenylene)-bis(N4-phenylbenzene-1,4-diamine) dication bis(perchlorate) tetrahydrofuran solvate'
_space_group_crystal_system monoclinic
_space_group_IT_number 14
_space_group_name_Hall '-P 2yn'
_space_group_name_H-M_alt 'P 1 21/n 1'
_atom_sites_solution_hydrogens mixed
_atom_sites_solution_primary iterative
_audit_creation_date 2016-09-26
_audit_creation_method
;
Olex2 1.2
(compiled 2016.09.09 svn.r3337 for OlexSys, GUI svn.r5227)
;
_audit_update_record
;
2017-09-22 deposited with the CCDC.
2018-12-03 downloaded from the CCDC.
;
_cell_angle_alpha 90
_cell_angle_beta 92.267(6)
_cell_angle_gamma 90
_cell_formula_units_Z 2
_cell_length_a 7.6185(7)
_cell_length_b 16.5025(16)
_cell_length_c 14.1512(14)
_cell_measurement_reflns_used 6136
_cell_measurement_temperature 100
_cell_measurement_theta_max 66.049
_cell_measurement_theta_min 4.117
_cell_volume 1777.8(3)
_computing_cell_refinement 'SAINT v8.34A (Bruker, 2013)'
_computing_data_reduction 'SAINT v8.34A (Bruker, 2013)'
_computing_molecular_graphics 'Olex2 (Dolomanov et al., 2009)'
_computing_publication_material 'Olex2 (Dolomanov et al., 2009)'
_computing_structure_refinement 'ShelXL (Sheldrick, 2015)'
_computing_structure_solution
;
Superflip (Palatinus & Chapuis, 2007;Palatinus & van der Lee, 2008;
Palatinus et al., 2012)
;
_diffrn_ambient_temperature 100
_diffrn_detector 'Bruker Pt135 CCD area detector'
_diffrn_detector_type 'CCD area detector'
_diffrn_measured_fraction_theta_full 0.984
_diffrn_measured_fraction_theta_max 0.984
_diffrn_measurement_device 'Bruker Mircostar Rotating anode'
_diffrn_measurement_device_type 'Bristol Microstar'
_diffrn_measurement_method '\f and \w scans'
_diffrn_radiation_monochromator graphite
_diffrn_radiation_type CuK\a
_diffrn_radiation_wavelength 1.54184
_diffrn_reflns_av_R_equivalents 0.0982
_diffrn_reflns_av_unetI/netI 0.0550
_diffrn_reflns_Laue_measured_fraction_full 0.984
_diffrn_reflns_Laue_measured_fraction_max 0.984
_diffrn_reflns_limit_h_max 7
_diffrn_reflns_limit_h_min -9
_diffrn_reflns_limit_k_max 19
_diffrn_reflns_limit_k_min -19
_diffrn_reflns_limit_l_max 16
_diffrn_reflns_limit_l_min -15
_diffrn_reflns_number 26744
_diffrn_reflns_point_group_measured_fraction_full 0.984
_diffrn_reflns_point_group_measured_fraction_max 0.984
_diffrn_reflns_theta_full 67.684
_diffrn_reflns_theta_max 67.165
_diffrn_reflns_theta_min 4.117
_diffrn_source 'micro-focus rotating anode'
_exptl_absorpt_coefficient_mu 2.211
_exptl_absorpt_correction_T_max 0.7529
_exptl_absorpt_correction_T_min 0.3256
_exptl_absorpt_correction_type multi-scan
_exptl_absorpt_process_details
;
SADABS-2014/4 (Bruker,2014/4) was used for absorption correction.
wR2(int) was 0.1650 before and 0.0840 after correction.
The Ratio of minimum to maximum transmission is 0.4325.
The \l/2 correction factor is 0.00150.
;
_exptl_crystal_colour 'red with metallic lustre'
_exptl_crystal_colour_lustre metallic
_exptl_crystal_colour_primary red
_exptl_crystal_density_diffrn 1.468
_exptl_crystal_description needle
_exptl_crystal_F_000 824
_exptl_crystal_recrystallization_method 'Re-crystallisation from solvent: tetrahydrofuran'
_exptl_crystal_size_max 0.2
_exptl_crystal_size_mid 0.07
_exptl_crystal_size_min 0.04
_refine_diff_density_max 0.466
_refine_diff_density_min -0.447
_refine_diff_density_rms 0.079
_refine_ls_extinction_method none
_refine_ls_goodness_of_fit_ref 1.070
_refine_ls_hydrogen_treatment mixed
_refine_ls_matrix_type full
_refine_ls_number_parameters 298
_refine_ls_number_reflns 3127
_refine_ls_number_restraints 190
_refine_ls_restrained_S_all 1.067
_refine_ls_R_factor_all 0.0752
_refine_ls_R_factor_gt 0.0582
_refine_ls_shift/su_max 0.000
_refine_ls_shift/su_mean 0.000
_refine_ls_structure_factor_coef Fsqd
_refine_ls_weighting_details 'w=1/[\s^2^(Fo^2^)+(0.0734P)^2^+1.9502P] where P=(Fo^2^+2Fc^2^)/3'
_refine_ls_weighting_scheme calc
_refine_ls_wR_factor_gt 0.1386
_refine_ls_wR_factor_ref 0.1506
_reflns_Friedel_coverage 0.000
_reflns_number_gt 2551
_reflns_number_total 3127
_reflns_threshold_expression 'I > 2\s(I)'
_cod_data_source_file c8me00082d2.cif
_cod_data_source_block phphtaniesperc1_0m
_cod_database_code 1554193
_shelxl_version_number 2013-4
_shelx_space_group_comment
;
The symmetry employed for this shelxl refinement is uniquely defined
by the following loop, which should always be used as a source of
symmetry information in preference to the above space-group names.
They are only intended as comments.
;
_olex2_refinement_description
;
1. Fixed Uiso
 At 1.2 times of:
  All C(H) groups, All C(H,H) groups
2. Restrained distances
 Cl1-O1 \\sim Cl1-O2 \\sim Cl1-O3 \\sim Cl1-O4 \\sim Cl1A-O1A \\sim Cl1A-O2A
\\sim Cl1A-O3A \\sim Cl1A-O4A
 with sigma of 0.01
 O1-O2 \\sim O1-O3 \\sim O1-O4 \\sim O1A-O2A \\sim O1A-O3A \\sim O1A-O4A
 with sigma of 0.01
 O2-O3 \\sim O3-O4 \\sim O4-O2 \\sim O2A-O3A \\sim O3A-O4A \\sim O4A-O2A
 with sigma of 0.01
3. Uiso/Uaniso restraints and constraints
Cl1 \\sim O1 \\sim O2 \\sim O3 \\sim O4 \\sim Cl1A \\sim O1A \\sim O2A \\sim
O3A \\sim O4A: within 2A with sigma of 0.01 and sigma for terminal atoms of 0.02
4. Others
 Sof(Cl1A)=Sof(O1A)=Sof(O2A)=Sof(O3A)=Sof(O4A)=1-FVAR(1)
 Sof(Cl1)=Sof(O1)=Sof(O2)=Sof(O3)=Sof(O4)=FVAR(1)
5.a Secondary CH2 refined with riding coordinates:
 C16(H16A,H16B), C17(H17A,H17B), C18(H18A,H18B), C19(H19A,H19B)
5.b Aromatic/amide H refined with riding coordinates:
 C2(H2), C3(H3), C4(H4), C5(H5), C6(H6), C8(H8), C9(H9), C11(H11), C12(H12),
 C14(H14), C15(H15)
;
_olex2_submission_special_instructions 'No special instructions were received'

loop_
_space_group_symop_operation_xyz
'x, y, z'
'-x+1/2, y+1/2, -z+1/2'
'-x, -y, -z'
'x-1/2, -y-1/2, z-1/2'

loop_
_atom_site_label
_atom_site_type_symbol
_atom_site_fract_x
_atom_site_fract_y
_atom_site_fract_z
_atom_site_U_iso_or_equiv
_atom_site_adp_type
_atom_site_occupancy
_atom_site_site_symmetry_order
_atom_site_calc_flag
_atom_site_refinement_flags_posn
_atom_site_refinement_flags_adp
_atom_site_refinement_flags_occupancy
_atom_site_disorder_assembly
_atom_site_disorder_group
C1 C 0.9306(4) 0.48123(16) 0.7068(2) 0.0227(6) Uani 1 1 d . . . . .
C2 C 0.9352(4) 0.55134(17) 0.7621(2) 0.0232(6) Uani 1 1 d . . . . .
H2 H 0.8618 0.5561 0.8145 0.028 Uiso 1 1 calc R . . . .
C3 C 1.0474(4) 0.61380(18) 0.7399(2) 0.0276(7) Uani 1 1 d . . . . .
H3 H 1.0503 0.6616 0.7774 0.033 Uiso 1 1 calc R . . . .
C4 C 1.1559(4) 0.60759(18) 0.6636(2) 0.0296(7) Uani 1 1 d . . . . .
H4 H 1.2326 0.6507 0.6487 0.035 Uiso 1 1 calc R . . . .
C5 C 1.1507(4) 0.53771(18) 0.6098(2) 0.0291(7) Uani 1 1 d . . . . .
H5 H 1.2247 0.5330 0.5577 0.035 Uiso 1 1 calc R . . . .
C6 C 1.0394(4) 0.47454(17) 0.6306(2) 0.0240(6) Uani 1 1 d . . . . .
H6 H 1.0373 0.4268 0.5931 0.029 Uiso 1 1 calc R . . . .
C7 C 0.6656(3) 0.41041(16) 0.76573(19) 0.0203(6) Uani 1 1 d . . . . .
C8 C 0.5971(4) 0.33338(16) 0.7897(2) 0.0232(6) Uani 1 1 d . . . . .
H8 H 0.6602 0.2857 0.7746 0.028 Uiso 1 1 calc R . . . .
C9 C 0.4423(4) 0.32686(17) 0.8339(2) 0.0246(6) Uani 1 1 d . . . . .
H9 H 0.3995 0.2748 0.8502 0.030 Uiso 1 1 calc R . . . .
C10 C 0.3445(3) 0.39671(16) 0.8557(2) 0.0215(6) Uani 1 1 d . . . . .
C11 C 0.4032(4) 0.47266(16) 0.8231(2) 0.0219(6) Uani 1 1 d . . . . .
H11 H 0.3330 0.5195 0.8313 0.026 Uiso 1 1 calc R . . . .
C12 C 0.5592(3) 0.47946(16) 0.78004(19) 0.0199(6) Uani 1 1 d . . . . .
H12 H 0.5972 0.5311 0.7594 0.024 Uiso 1 1 calc R . . . .
C13 C 0.1029(4) 0.44355(16) 0.9530(2) 0.0211(6) Uani 1 1 d . . . . .
C14 C -0.0734(4) 0.42619(17) 0.97245(19) 0.0221(6) Uani 1 1 d . . . . .
H14 H -0.1219 0.3752 0.9543 0.027 Uiso 1 1 calc R . . . .
C15 C 0.1755(4) 0.51869(16) 0.9832(2) 0.0222(6) Uani 1 1 d . . . . .
H15 H 0.2951 0.5307 0.9725 0.027 Uiso 1 1 calc R . . . .
N1 N 0.8251(3) 0.41326(15) 0.72681(17) 0.0229(5) Uani 1 1 d . . . . .
H1 H 0.870(5) 0.367(2) 0.714(2) 0.034(9) Uiso 1 1 d . . . . .
N2 N 0.1940(3) 0.38702(15) 0.90435(18) 0.0242(5) Uani 1 1 d . . . . .
H2A H 0.151(4) 0.340(2) 0.909(2) 0.026(8) Uiso 1 1 d . . . . .
Cl1 Cl 0.9922(2) 0.77887(11) 0.38503(15) 0.0283(4) Uani 0.878(7) 1 d D U P A 1
O1 O 1.1415(4) 0.8288(2) 0.3675(3) 0.0613(13) Uani 0.878(7) 1 d D U P A 1
O2 O 0.9544(5) 0.73110(15) 0.30115(18) 0.0389(9) Uani 0.878(7) 1 d D U P A 1
O3 O 1.0326(7) 0.7249(2) 0.4625(3) 0.0481(12) Uani 0.878(7) 1 d D U P A 1
O4 O 0.8439(5) 0.8269(3) 0.4046(3) 0.0604(12) Uani 0.878(7) 1 d D U P A 1
Cl1A Cl 0.994(2) 0.7879(9) 0.3923(10) 0.041(3) Uani 0.122(7) 1 d D U P A 2
O1A O 1.105(3) 0.8527(11) 0.4240(15) 0.044(5) Uani 0.122(7) 1 d D U P A 2
O2A O 1.066(4) 0.7494(12) 0.3120(12) 0.043(4) Uani 0.122(7) 1 d D U P A 2
O3A O 0.980(4) 0.7296(13) 0.4669(14) 0.036(5) Uani 0.122(7) 1 d D U P A 2
O4A O 0.823(2) 0.8188(16) 0.367(2) 0.055(6) Uani 0.122(7) 1 d D U P A 2
C16 C 0.3813(4) 0.3099(2) 0.3992(3) 0.0379(8) Uani 1 1 d . . . . .
H16A H 0.2728 0.2779 0.4067 0.046 Uiso 1 1 calc R . . . .
H16B H 0.3968 0.3193 0.3310 0.046 Uiso 1 1 calc R . . . .
C17 C 0.3710(5) 0.3887(2) 0.4509(2) 0.0365(8) Uani 1 1 d . . . . .
H17A H 0.2480 0.4076 0.4534 0.044 Uiso 1 1 calc R . . . .
H17B H 0.4419 0.4309 0.4206 0.044 Uiso 1 1 calc R . . . .
C18 C 0.4459(5) 0.3682(2) 0.5487(2) 0.0408(8) Uani 1 1 d . . . . .
H18A H 0.5304 0.4103 0.5710 0.049 Uiso 1 1 calc R . . . .
H18B H 0.3510 0.3642 0.5943 0.049 Uiso 1 1 calc R . . . .
C19 C 0.5347(6) 0.2898(3) 0.5391(3) 0.0565(12) Uani 1 1 d . . . . .
H19A H 0.6578 0.2938 0.5638 0.068 Uiso 1 1 calc R . . . .
H19B H 0.4743 0.2479 0.5759 0.068 Uiso 1 1 calc R . . . .
O5 O 0.5305(3) 0.26813(12) 0.44065(15) 0.0314(5) Uani 1 1 d . . . . .

loop_
_atom_site_aniso_label
_atom_site_aniso_U_11
_atom_site_aniso_U_22
_atom_site_aniso_U_33
_atom_site_aniso_U_23
_atom_site_aniso_U_13
_atom_site_aniso_U_12
C1 0.0246(14) 0.0186(13) 0.0248(15) 0.0032(11) 0.0006(11) 0.0028(11)
C2 0.0271(14) 0.0212(14) 0.0215(15) 0.0006(11) 0.0025(11) 0.0050(11)
C3 0.0293(15) 0.0206(14) 0.0329(18) -0.0004(13) 0.0034(12) 0.0047(12)
C4 0.0288(16) 0.0203(14) 0.0404(19) 0.0069(13) 0.0109(13) 0.0007(12)
C5 0.0306(16) 0.0261(15) 0.0314(18) 0.0044(13) 0.0113(13) 0.0071(13)
C6 0.0259(14) 0.0223(14) 0.0241(15) -0.0006(12) 0.0068(11) 0.0046(11)
C7 0.0220(14) 0.0217(14) 0.0173(14) -0.0004(11) 0.0013(11) 0.0026(11)
C8 0.0258(14) 0.0176(13) 0.0262(16) -0.0008(12) 0.0027(11) 0.0060(11)
C9 0.0288(15) 0.0163(14) 0.0290(17) 0.0027(12) 0.0035(12) -0.0013(11)
C10 0.0212(14) 0.0200(14) 0.0236(15) 0.0026(11) 0.0047(11) 0.0004(11)
C11 0.0235(14) 0.0192(14) 0.0233(15) 0.0004(11) 0.0035(11) 0.0044(11)
C12 0.0236(14) 0.0171(13) 0.0193(14) 0.0023(11) 0.0043(11) 0.0024(11)
C13 0.0242(14) 0.0190(14) 0.0203(15) 0.0042(11) 0.0049(11) 0.0006(11)
C14 0.0252(14) 0.0190(13) 0.0225(15) 0.0025(11) 0.0049(11) -0.0049(11)
C15 0.0225(14) 0.0218(14) 0.0228(15) 0.0025(12) 0.0051(11) -0.0033(11)
N1 0.0248(12) 0.0171(12) 0.0272(14) -0.0022(10) 0.0069(10) 0.0038(10)
N2 0.0254(12) 0.0152(12) 0.0326(14) 0.0025(10) 0.0087(10) -0.0016(10)
Cl1 0.0301(7) 0.0185(6) 0.0365(8) 0.0028(5) 0.0029(6) 0.0061(5)
O1 0.0514(19) 0.0418(19) 0.089(3) 0.028(2) -0.0135(19) -0.0147(15)
O2 0.058(2) 0.0292(14) 0.0295(15) 0.0012(11) 0.0075(13) 0.0076(14)
O3 0.069(3) 0.0335(17) 0.041(2) 0.0108(15) -0.0094(17) 0.0012(16)
O4 0.063(2) 0.060(2) 0.059(3) -0.015(2) 0.0075(18) 0.0387(19)
Cl1A 0.048(5) 0.044(5) 0.029(5) 0.000(4) 0.002(4) 0.011(5)
O1A 0.059(9) 0.032(9) 0.041(9) 0.009(8) 0.013(8) -0.004(8)
O2A 0.062(9) 0.039(8) 0.029(8) -0.005(7) 0.023(8) 0.020(8)
O3A 0.048(11) 0.042(10) 0.017(9) 0.009(8) 0.012(8) -0.006(8)
O4A 0.044(9) 0.055(10) 0.064(11) -0.013(10) -0.014(9) 0.026(8)
C16 0.0363(18) 0.0431(19) 0.0341(19) -0.0071(15) -0.0044(14) 0.0045(15)
C17 0.0448(19) 0.0384(18) 0.0260(18) -0.0011(14) -0.0007(14) 0.0156(15)
C18 0.061(2) 0.0358(18) 0.0250(18) -0.0060(14) -0.0029(15) 0.0092(16)
C19 0.082(3) 0.061(2) 0.0257(19) 0.0002(17) -0.0063(18) 0.044(2)
O5 0.0402(12) 0.0239(11) 0.0307(12) -0.0014(9) 0.0084(9) 0.0067(9)

loop_
_atom_type_symbol
_atom_type_description
_atom_type_scat_dispersion_real
_atom_type_scat_dispersion_imag
_atom_type_scat_source
C C 0.0181 0.0091 'International Tables Vol C Tables 4.2.6.8 and 6.1.1.4'
H H 0.0000 0.0000 'International Tables Vol C Tables 4.2.6.8 and 6.1.1.4'
Cl Cl 0.3639 0.7018 'International Tables Vol C Tables 4.2.6.8 and 6.1.1.4'
N N 0.0311 0.0180 'International Tables Vol C Tables 4.2.6.8 and 6.1.1.4'
O O 0.0492 0.0322 'International Tables Vol C Tables 4.2.6.8 and 6.1.1.4'

loop_
_geom_angle_atom_site_label_1
_geom_angle_atom_site_label_2
_geom_angle_atom_site_label_3
_geom_angle
_geom_angle_site_symmetry_1
C2 C1 N1 123.2(3) .
C6 C1 C2 119.8(3) .
C6 C1 N1 116.9(3) .
C1 C2 H2 120.2 .
C3 C2 C1 119.5(3) .
C3 C2 H2 120.2 .
C2 C3 H3 119.6 .
C2 C3 C4 120.9(3) .
C4 C3 H3 119.6 .
C3 C4 H4 120.5 .
C5 C4 C3 119.0(3) .
C5 C4 H4 120.5 .
C4 C5 H5 119.4 .
C4 C5 C6 121.1(3) .
C6 C5 H5 119.4 .
C1 C6 H6 120.2 .
C5 C6 C1 119.6(3) .
C5 C6 H6 120.2 .
C12 C7 C8 117.9(2) .
N1 C7 C8 118.2(2) .
N1 C7 C12 123.9(3) .
C7 C8 H8 119.5 .
C9 C8 C7 120.9(3) .
C9 C8 H8 119.5 .
C8 C9 H9 119.7 .
C8 C9 C10 120.6(3) .
C10 C9 H9 119.7 .
C9 C10 C11 118.4(2) .
N2 C10 C9 118.2(2) .
N2 C10 C11 123.3(2) .
C10 C11 H11 119.6 .
C12 C11 C10 120.8(2) .
C12 C11 H11 119.6 .
C7 C12 H12 119.6 .
C11 C12 C7 120.8(2) .
C11 C12 H12 119.6 .
C14 C13 C15 118.8(3) .
N2 C13 C14 117.8(2) .
N2 C13 C15 123.3(2) .
C13 C14 H14 119.4 .
C15 C14 C13 121.2(3) 3_567
C15 C14 H14 119.4 3_567
C13 C15 H15 120.1 .
C14 C15 C13 119.9(3) 3_567
C14 C15 H15 120.1 3_567
C1 N1 H1 115(2) .
C7 N1 C1 129.4(2) .
C7 N1 H1 115(2) .
C10 N2 H2A 119(2) .
C13 N2 C10 128.8(2) .
C13 N2 H2A 112(2) .
O1 Cl1 O2 107.8(2) .
O1 Cl1 O3 109.9(2) .
O3 Cl1 O2 108.56(19) .
O4 Cl1 O1 110.9(2) .
O4 Cl1 O2 109.4(2) .
O4 Cl1 O3 110.3(2) .
O1A Cl1A O2A 109.8(7) .
O1A Cl1A O3A 109.4(7) .
O1A Cl1A O4A 109.6(6) .
O2A Cl1A O3A 109.2(6) .
O4A Cl1A O2A 109.4(7) .
O4A Cl1A O3A 109.4(7) .
H16A C16 H16B 108.7 .
C17 C16 H16A 110.6 .
C17 C16 H16B 110.6 .
O5 C16 H16A 110.6 .
O5 C16 H16B 110.6 .
O5 C16 C17 105.9(3) .
C16 C17 H17A 111.1 .
C16 C17 H17B 111.1 .
C16 C17 C18 103.2(3) .
H17A C17 H17B 109.1 .
C18 C17 H17A 111.1 .
C18 C17 H17B 111.1 .
C17 C18 H18A 110.6 .
C17 C18 H18B 110.6 .
H18A C18 H18B 108.7 .
C19 C18 C17 105.7(3) .
C19 C18 H18A 110.6 .
C19 C18 H18B 110.6 .
C18 C19 H19A 110.0 .
C18 C19 H19B 110.0 .
H19A C19 H19B 108.4 .
O5 C19 C18 108.4(3) .
O5 C19 H19A 110.0 .
O5 C19 H19B 110.0 .
C16 O5 C19 105.3(2) .

loop_
_geom_bond_atom_site_label_1
_geom_bond_atom_site_label_2
_geom_bond_distance
_geom_bond_site_symmetry_2
C1 C2 1.396(4) .
C1 C6 1.390(4) .
C1 N1 1.415(4) .
C2 H2 0.9500 .
C2 C3 1.383(4) .
C3 H3 0.9500 .
C3 C4 1.390(4) .
C4 H4 0.9500 .
C4 C5 1.381(4) .
C5 H5 0.9500 .
C5 C6 1.383(4) .
C6 H6 0.9500 .
C7 C8 1.420(4) .
C7 C12 1.418(4) .
C7 N1 1.355(4) .
C8 H8 0.9500 .
C8 C9 1.361(4) .
C9 H9 0.9500 .
C9 C10 1.413(4) .
C10 C11 1.414(4) .
C10 N2 1.370(4) .
C11 H11 0.9500 .
C11 C12 1.361(4) .
C12 H12 0.9500 .
C13 C14 1.411(4) .
C13 C15 1.417(4) .
C13 N2 1.365(4) .
C14 H14 0.9500 .
C14 C15 1.366(4) 3_567
C15 C14 1.366(4) 3_567
C15 H15 0.9500 .
N1 H1 0.87(4) .
N2 H2A 0.85(3) .
Cl1 O1 1.435(3) .
Cl1 O2 1.444(3) .
Cl1 O3 1.437(3) .
Cl1 O4 1.416(3) .
Cl1A O1A 1.428(7) .
Cl1A O2A 1.431(7) .
Cl1A O3A 1.435(7) .
Cl1A O4A 1.430(7) .
C16 H16A 0.9900 .
C16 H16B 0.9900 .
C16 C17 1.495(5) .
C16 O5 1.434(4) .
C17 H17A 0.9900 .
C17 H17B 0.9900 .
C17 C18 1.514(4) .
C18 H18A 0.9900 .
C18 H18B 0.9900 .
C18 C19 1.468(5) .
C19 H19A 0.9900 .
C19 H19B 0.9900 .
C19 O5 1.438(4) .

loop_
_geom_hbond_atom_site_label_D
_geom_hbond_atom_site_label_H
_geom_hbond_atom_site_label_A
_geom_hbond_distance_DH
_geom_hbond_distance_HA
_geom_hbond_distance_DA
_geom_hbond_angle_DHA
_geom_hbond_site_symmetry_A
N1 H1 O2A 0.87(4) 2.01(4) 2.868(16) 170(3) 3_766

loop_
_geom_torsion_atom_site_label_1
_geom_torsion_atom_site_label_2
_geom_torsion_atom_site_label_3
_geom_torsion_atom_site_label_4
_geom_torsion
_geom_torsion_site_symmetry_4
C1 C2 C3 C4 -0.2(4) .
C2 C1 C6 C5 -0.4(4) .
C2 C1 N1 C7 33.0(4) .
C2 C3 C4 C5 -0.1(5) .
C3 C4 C5 C6 0.2(5) .
C4 C5 C6 C1 0.1(4) .
C6 C1 C2 C3 0.5(4) .
C6 C1 N1 C7 -150.1(3) .
C7 C8 C9 C10 1.0(4) .
C8 C7 C12 C11 5.7(4) .
C8 C7 N1 C1 -172.0(3) .
C8 C9 C10 C11 5.6(4) .
C8 C9 C10 N2 -176.8(3) .
C9 C10 C11 C12 -6.5(4) .
C9 C10 N2 C13 162.2(3) .
C10 C11 C12 C7 0.8(4) .
C11 C10 N2 C13 -20.3(5) .
C12 C7 C8 C9 -6.6(4) .
C12 C7 N1 C1 11.1(5) .
C14 C13 C15 C14 -2.0(4) 3_567
C14 C13 N2 C10 160.9(3) .
C15 C13 C14 C15 2.1(4) 3_567
C15 C13 N2 C10 -18.0(5) .
N1 C1 C2 C3 177.3(3) .
N1 C1 C6 C5 -177.5(3) .
N1 C7 C8 C9 176.2(3) .
N1 C7 C12 C11 -177.3(3) .
N2 C10 C11 C12 176.0(3) .
N2 C13 C14 C15 -176.9(3) 3_567
N2 C13 C15 C14 176.9(3) 3_567
C16 C17 C18 C19 14.9(4) .
C17 C16 O5 C19 34.7(4) .
C17 C18 C19 O5 5.7(5) .
C18 C19 O5 C16 -25.1(4) .
O5 C16 C17 C18 -30.5(4) .
